data_7225904
loop_
_publ_author_name
'Ghandi, Mehdi'
'Zarezadeh, Nahid'
'Abbasi, Alireza'

_publ_section_title
;
 Diastereolective synthesis of novel tetra-and pentacyclic annulated
 coumarino-\d-sultam pyrrolidine, pyrrolizidine, pyrrolothiazole and
 isoxazolidine derivatives via intramolecular 1,3-dipolar cycloadditions
;
_journal_name_full 'RSC Adv.'
_journal_paper_doi 10.1039/C6RA14169B
_journal_year 2016
_chemical_formula_moiety 'C33 H28 N2 O5 S'
_chemical_formula_sum 'C33 H28 N2 O5 S'
_chemical_formula_weight 564.64
_chemical_name_systematic
; 
 ? 
;
_space_group_IT_number 14
_symmetry_cell_setting monoclinic
_symmetry_space_group_name_Hall '-P 2yn'
_symmetry_space_group_name_H-M 'P 1 21/n 1'
_atom_sites_solution_hydrogens geom
_atom_sites_solution_primary direct
_atom_sites_solution_secondary difmap
_audit_creation_method SHELXL-97
_audit_update_record
;
2015-10-06 deposited with the CCDC.
2016-07-11 downloaded from the CCDC.
;
_cell_angle_alpha 90.00
_cell_angle_beta 108.33(3)
_cell_angle_gamma 90.00
_cell_formula_units_Z 4
_cell_length_a 14.898(3)
_cell_length_b 11.159(2)
_cell_length_c 17.179(3)
_cell_measurement_reflns_used 13062
_cell_measurement_temperature 293(2)
_cell_measurement_theta_max 25.00
_cell_measurement_theta_min 2.18
_cell_volume 2711.0(10)
_computing_cell_refinement 'Automar software package (1.24-4, 2013)'
_computing_data_collection 'MAR345 dtb Program Manual(1.24-4, 2013)'
_computing_data_reduction 'Automar software package (1.24-4, 2013)'
_computing_molecular_graphics 'DIAMOND (Brandenburg, 1999)'
_computing_publication_material 'PLATON (Spek, 2000)'
_computing_structure_refinement 'SHELXL-97 (Sheldrick, 1997)'
_computing_structure_solution 'SHELXS-97 (Sheldrick, 1997)'
_diffrn_ambient_temperature 293(2)
_diffrn_detector_area_resol_mean 0.71
_diffrn_measured_fraction_theta_full 0.986
_diffrn_measured_fraction_theta_max 0.986
_diffrn_measurement_device_type 'Mar345 dtb'
_diffrn_measurement_method 'image-plate detector - phi oscillation'
_diffrn_radiation_monochromator graphite
_diffrn_radiation_source 'fine-focus sealed tube'
_diffrn_radiation_type MoK\a
_diffrn_radiation_wavelength 0.71073
_diffrn_reflns_av_R_equivalents 0.1171
_diffrn_reflns_av_sigmaI/netI 0.0981
_diffrn_reflns_limit_h_max 17
_diffrn_reflns_limit_h_min -17
_diffrn_reflns_limit_k_max 12
_diffrn_reflns_limit_k_min -13
_diffrn_reflns_limit_l_max 20
_diffrn_reflns_limit_l_min -19
_diffrn_reflns_number 13062
_diffrn_reflns_theta_full 25.00
_diffrn_reflns_theta_max 25.00
_diffrn_reflns_theta_min 2.18
_exptl_absorpt_coefficient_mu 0.167
_exptl_absorpt_correction_type none
_exptl_crystal_colour colorless
_exptl_crystal_density_diffrn 1.383
_exptl_crystal_density_method 'not measured'
_exptl_crystal_description needle
_exptl_crystal_F_000 1184
_exptl_crystal_size_max 0.25
_exptl_crystal_size_mid 0.08
_exptl_crystal_size_min 0.03
_refine_diff_density_max 0.282
_refine_diff_density_min -0.364
_refine_diff_density_rms 0.069
_refine_ls_extinction_method none
_refine_ls_goodness_of_fit_ref 1.079
_refine_ls_hydrogen_treatment mixed
_refine_ls_matrix_type full
_refine_ls_number_parameters 380
_refine_ls_number_reflns 4711
_refine_ls_number_restraints 0
_refine_ls_restrained_S_all 1.079
_refine_ls_R_factor_all 0.1635
_refine_ls_R_factor_gt 0.0972
_refine_ls_shift/su_max 0.000
_refine_ls_shift/su_mean 0.000
_refine_ls_structure_factor_coef Fsqd
_refine_ls_weighting_details 'calc w=1/[\s^2^(Fo^2^)+(0.0832P)^2^+3.4680P] where P=(Fo^2^+2Fc^2^)/3'
_refine_ls_weighting_scheme calc
_refine_ls_wR_factor_gt 0.1983
_refine_ls_wR_factor_ref 0.2365
_reflns_number_gt 2685
_reflns_number_total 4711
_reflns_threshold_expression >2sigma(I)
_cod_data_source_file c6ra14169b2.cif
_cod_data_source_block final
_cod_original_cell_volume 2711.0(9)
_cod_original_sg_symbol_H-M 'P 21/n'
_cod_database_code 7225904

loop_
_symmetry_equiv_pos_as_xyz
'x, y, z'
'-x+1/2, y+1/2, -z+1/2'
'-x, -y, -z'
'x-1/2, -y-1/2, z-1/2'

loop_
_atom_site_label
_atom_site_type_symbol
_atom_site_fract_x
_atom_site_fract_y
_atom_site_fract_z
_atom_site_U_iso_or_equiv
_atom_site_adp_type
_atom_site_occupancy
_atom_site_symmetry_multiplicity
_atom_site_calc_flag
_atom_site_refinement_flags
S1 S 0.04210(10) -0.01368(12) 0.37452(8) 0.0543(4) Uani 1 1 d .
O1 O 0.1074(3) -0.0750(3) 0.3446(2) 0.0651(11) Uani 1 1 d .
O5 O 0.1989(2) 0.2557(3) 0.4445(2) 0.0594(10) Uani 1 1 d .
O3 O -0.2060(3) 0.2909(4) 0.3736(3) 0.0751(12) Uani 1 1 d .
O2 O -0.0172(3) -0.0817(3) 0.4077(2) 0.0637(10) Uani 1 1 d .
O4 O -0.0877(3) 0.3514(4) 0.4785(3) 0.0807(13) Uani 1 1 d .
N1 N -0.0278(3) 0.0648(4) 0.2986(2) 0.0514(11) Uani 1 1 d .
N2 N 0.1018(3) 0.2805(4) 0.3930(2) 0.0524(11) Uani 1 1 d .
C12 C 0.1018(3) 0.0916(4) 0.4509(3) 0.0451(12) Uani 1 1 d .
H12 H 0.107(3) 0.057(4) 0.502(3) 0.054 Uiso 1 1 d .
C27 C -0.0260(4) 0.0263(5) 0.1565(3) 0.0597(14) Uani 1 1 d .
C1 C -0.0888(4) 0.1425(5) 0.3243(3) 0.0510(13) Uani 1 1 d .
C24 C 0.1653(4) 0.6615(5) 0.2855(3) 0.0625(15) Uani 1 1 d .
H24 H 0.1639 0.7448 0.2856 0.075 Uiso 1 1 calc R
C22 C 0.1997(4) 0.4788(6) 0.2317(4) 0.0683(16) Uani 1 1 d .
H22 H 0.2234 0.4381 0.1951 0.082 Uiso 1 1 calc R
C14 C 0.3581(5) 0.0392(7) 0.5142(4) 0.092(2) Uani 1 1 d .
H14 H 0.3615 0.0257 0.4617 0.111 Uiso 1 1 calc R
C16 C 0.4297(5) 0.0255(7) 0.6563(4) 0.092(2) Uani 1 1 d .
H16 H 0.4799 0.0025 0.7016 0.110 Uiso 1 1 calc R
C28 C -0.0970(4) 0.0619(7) 0.0861(4) 0.0803(19) Uani 1 1 d .
H28 H -0.1262 0.1359 0.0845 0.096 Uiso 1 1 calc R
C21 C 0.1670(4) 0.4156(5) 0.2858(3) 0.0613(15) Uani 1 1 d .
H21 H 0.1674 0.3322 0.2853 0.074 Uiso 1 1 calc R
C20 C 0.1342(4) 0.4755(5) 0.3399(3) 0.0523(13) Uani 1 1 d .
C25 C 0.1349(4) 0.5981(5) 0.3395(3) 0.0579(14) Uani 1 1 d .
H25 H 0.1138 0.6391 0.3776 0.069 Uiso 1 1 calc R
C30 C -0.0838(5) -0.1211(8) 0.0183(4) 0.088(2) Uani 1 1 d .
C6 C -0.2282(4) 0.0791(5) 0.2072(4) 0.0668(16) Uani 1 1 d .
H6 H -0.1923 0.0237 0.1894 0.080 Uiso 1 1 calc R
C10 C 0.0494(4) 0.2131(5) 0.4387(3) 0.0501(13) Uani 1 1 d .
H10 H 0.063(3) 0.254(5) 0.489(3) 0.060 Uiso 1 1 d .
C5 C -0.1870(4) 0.1459(5) 0.2770(4) 0.0576(14) Uani 1 1 d .
C26 C 0.0054(4) 0.1061(5) 0.2302(3) 0.0585(14) Uani 1 1 d .
H26A H 0.0739 0.1098 0.2491 0.070 Uiso 1 1 calc R
H26B H -0.0182 0.1865 0.2145 0.070 Uiso 1 1 calc R
C19 C 0.0919(4) 0.4101(4) 0.3954(3) 0.0579(14) Uani 1 1 d .
H19A H 0.1218 0.4375 0.4511 0.069 Uiso 1 1 calc R
H19B H 0.0253 0.4299 0.3804 0.069 Uiso 1 1 calc R
C3 C -0.1131(4) 0.2870(5) 0.4201(4) 0.0630(15) Uani 1 1 d .
C18 C 0.2784(5) 0.1119(6) 0.6000(3) 0.0749(18) Uani 1 1 d .
H18 H 0.2261 0.1493 0.6078 0.090 Uiso 1 1 calc R
C4 C -0.2421(4) 0.2242(5) 0.3029(4) 0.0678(16) Uani 1 1 d .
C2 C -0.0528(3) 0.2102(5) 0.3914(3) 0.0487(12) Uani 1 1 d .
C17 C 0.3531(5) 0.0787(6) 0.6665(4) 0.0792(19) Uani 1 1 d .
H17 H 0.3507 0.0932 0.7192 0.095 Uiso 1 1 calc R
C7 C -0.3220(4) 0.0941(6) 0.1641(4) 0.0774(18) Uani 1 1 d .
H7 H -0.3491 0.0493 0.1169 0.093 Uiso 1 1 calc R
C11 C 0.1997(4) 0.1268(5) 0.4494(3) 0.0542(13) Uani 1 1 d .
H11 H 0.210(4) 0.086(5) 0.400(3) 0.065 Uiso 1 1 d .
C23 C 0.1976(4) 0.6016(5) 0.2313(4) 0.0657(15) Uani 1 1 d .
H23 H 0.2186 0.6439 0.1936 0.079 Uiso 1 1 calc R
C13 C 0.2803(4) 0.0905(5) 0.5229(3) 0.0546(13) Uani 1 1 d .
C29 C -0.1241(5) -0.0125(8) 0.0189(4) 0.089(2) Uani 1 1 d .
H29 H -0.1716 0.0126 -0.0278 0.106 Uiso 1 1 calc R
C32 C 0.0148(5) -0.0820(6) 0.1538(4) 0.084(2) Uani 1 1 d .
H32 H 0.0635 -0.1075 0.1995 0.101 Uiso 1 1 calc R
C8 C -0.3755(5) 0.1733(7) 0.1896(5) 0.086(2) Uani 1 1 d .
H8 H -0.4389 0.1835 0.1596 0.103 Uiso 1 1 calc R
C9 C -0.3364(4) 0.2392(6) 0.2600(5) 0.085(2) Uani 1 1 d .
H9 H -0.3731 0.2929 0.2783 0.102 Uiso 1 1 calc R
C33 C -0.1150(6) -0.2021(8) -0.0560(4) 0.122(3) Uani 1 1 d .
H33A H -0.1692 -0.2476 -0.0547 0.184 Uiso 1 1 calc R
H33B H -0.0644 -0.2557 -0.0555 0.184 Uiso 1 1 calc R
H33C H -0.1311 -0.1543 -0.1049 0.184 Uiso 1 1 calc R
C31 C -0.0126(6) -0.1535(7) 0.0876(4) 0.104(3) Uani 1 1 d .
H31 H 0.0175 -0.2268 0.0889 0.125 Uiso 1 1 calc R
C15 C 0.4329(5) 0.0061(9) 0.5811(5) 0.111(3) Uani 1 1 d .
H15 H 0.4858 -0.0299 0.5735 0.134 Uiso 1 1 calc R

loop_
_atom_site_aniso_label
_atom_site_aniso_U_11
_atom_site_aniso_U_22
_atom_site_aniso_U_33
_atom_site_aniso_U_23
_atom_site_aniso_U_13
_atom_site_aniso_U_12
S1 0.0622(9) 0.0481(8) 0.0549(8) 0.0021(6) 0.0217(7) 0.0030(7)
O1 0.067(2) 0.064(3) 0.069(2) -0.0052(19) 0.028(2) 0.026(2)
O5 0.048(2) 0.058(2) 0.067(2) 0.0144(19) 0.0118(18) -0.0029(17)
O3 0.058(3) 0.073(3) 0.103(3) -0.007(3) 0.037(2) 0.010(2)
O2 0.074(3) 0.056(2) 0.071(2) 0.0025(19) 0.037(2) -0.017(2)
O4 0.087(3) 0.079(3) 0.088(3) -0.026(3) 0.044(3) 0.002(2)
N1 0.055(3) 0.053(3) 0.047(2) 0.004(2) 0.017(2) 0.011(2)
N2 0.054(3) 0.050(3) 0.054(3) 0.007(2) 0.018(2) 0.004(2)
C12 0.047(3) 0.048(3) 0.045(3) 0.004(2) 0.020(2) 0.003(2)
C27 0.061(3) 0.065(4) 0.055(3) -0.002(3) 0.020(3) 0.007(3)
C1 0.051(3) 0.041(3) 0.064(3) 0.004(3) 0.024(3) 0.003(2)
C24 0.078(4) 0.044(3) 0.066(4) 0.012(3) 0.024(3) 0.006(3)
C22 0.076(4) 0.068(4) 0.072(4) -0.006(3) 0.039(3) 0.006(3)
C14 0.074(4) 0.135(7) 0.072(4) 0.007(4) 0.029(4) 0.033(5)
C16 0.074(5) 0.116(6) 0.070(4) 0.018(4) -0.001(4) -0.003(5)
C28 0.076(4) 0.100(5) 0.059(4) 0.002(4) 0.014(3) 0.020(4)
C21 0.074(4) 0.046(3) 0.074(4) 0.004(3) 0.037(3) 0.002(3)
C20 0.058(3) 0.053(3) 0.048(3) 0.001(3) 0.020(2) 0.003(3)
C25 0.066(4) 0.048(3) 0.061(3) -0.002(3) 0.023(3) 0.001(3)
C30 0.083(5) 0.107(6) 0.072(5) -0.023(4) 0.024(4) -0.008(4)
C6 0.060(4) 0.061(4) 0.077(4) 0.006(3) 0.018(3) -0.002(3)
C10 0.061(3) 0.046(3) 0.049(3) 0.005(2) 0.027(3) 0.006(3)
C5 0.047(3) 0.054(3) 0.071(4) 0.006(3) 0.018(3) 0.004(3)
C26 0.070(4) 0.060(4) 0.051(3) 0.010(3) 0.026(3) 0.002(3)
C19 0.077(4) 0.039(3) 0.061(3) -0.001(2) 0.027(3) -0.002(3)
C3 0.066(4) 0.050(4) 0.081(4) 0.000(3) 0.035(3) 0.000(3)
C18 0.085(4) 0.084(5) 0.051(3) -0.005(3) 0.014(3) 0.012(4)
C4 0.064(4) 0.060(4) 0.082(4) -0.001(3) 0.027(3) 0.003(3)
C2 0.045(3) 0.046(3) 0.061(3) -0.002(2) 0.025(3) 0.004(2)
C17 0.081(5) 0.086(5) 0.061(4) -0.005(3) 0.009(4) 0.000(4)
C7 0.059(4) 0.072(4) 0.092(5) 0.015(4) 0.011(4) -0.004(3)
C11 0.057(3) 0.050(3) 0.055(3) 0.001(3) 0.017(3) 0.003(3)
C23 0.079(4) 0.054(4) 0.072(4) 0.004(3) 0.035(3) -0.003(3)
C13 0.060(3) 0.051(3) 0.053(3) 0.007(3) 0.018(3) 0.003(3)
C29 0.072(4) 0.130(7) 0.058(4) -0.006(4) 0.012(3) 0.004(5)
C32 0.092(5) 0.092(5) 0.059(4) -0.018(4) 0.013(3) 0.023(4)
C8 0.051(4) 0.080(5) 0.117(6) 0.019(5) 0.013(4) -0.005(4)
C9 0.053(4) 0.073(5) 0.131(6) 0.017(4) 0.032(4) 0.014(3)
C33 0.135(7) 0.146(8) 0.074(5) -0.039(5) 0.015(5) -0.024(6)
C31 0.133(7) 0.093(6) 0.069(4) -0.024(4) 0.007(5) 0.024(5)
C15 0.071(5) 0.162(8) 0.097(6) 0.025(6) 0.021(4) 0.043(5)

loop_
_atom_type_symbol
_atom_type_description
_atom_type_scat_dispersion_real
_atom_type_scat_dispersion_imag
_atom_type_scat_source
C C 0.0033 0.0016 'International Tables Vol C Tables 4.2.6.8 and 6.1.1.4'
H H 0.0000 0.0000 'International Tables Vol C Tables 4.2.6.8 and 6.1.1.4'
N N 0.0061 0.0033 'International Tables Vol C Tables 4.2.6.8 and 6.1.1.4'
O O 0.0106 0.0060 'International Tables Vol C Tables 4.2.6.8 and 6.1.1.4'
S S 0.1246 0.1234 'International Tables Vol C Tables 4.2.6.8 and 6.1.1.4'

loop_
_geom_angle_atom_site_label_1
_geom_angle_atom_site_label_2
_geom_angle_atom_site_label_3
_geom_angle
O1 S1 O2 118.4(2)
O1 S1 N1 107.9(2)
O2 S1 N1 106.6(2)
O1 S1 C12 110.3(2)
O2 S1 C12 106.8(2)
N1 S1 C12 106.2(2)
C11 O5 N2 102.2(3)
C3 O3 C4 122.7(5)
C1 N1 C26 117.4(4)
C1 N1 S1 112.7(3)
C26 N1 S1 120.6(3)
C19 N2 O5 105.0(4)
C19 N2 C10 114.6(4)
O5 N2 C10 99.8(3)
C11 C12 C10 102.6(4)
C11 C12 S1 114.8(4)
C10 C12 S1 111.5(4)
C11 C12 H12 109(3)
C10 C12 H12 112(3)
S1 C12 H12 107(3)
C32 C27 C28 116.7(6)
C32 C27 C26 122.2(5)
C28 C27 C26 121.0(5)
C2 C1 N1 119.2(5)
C2 C1 C5 122.2(5)
N1 C1 C5 118.6(5)
C23 C24 C25 118.9(6)
C23 C24 H24 120.6
C25 C24 H24 120.6
C23 C22 C21 120.4(6)
C23 C22 H22 119.8
C21 C22 H22 119.8
C13 C14 C15 121.4(7)
C13 C14 H14 119.3
C15 C14 H14 119.3
C15 C16 C17 119.4(7)
C15 C16 H16 120.3
C17 C16 H16 120.3
C29 C28 C27 120.0(7)
C29 C28 H28 120.0
C27 C28 H28 120.0
C20 C21 C22 119.4(5)
C20 C21 H21 120.3
C22 C21 H21 120.3
C21 C20 C25 119.1(5)
C21 C20 C19 120.9(5)
C25 C20 C19 119.9(5)
C24 C25 C20 122.0(5)
C24 C25 H25 119.0
C20 C25 H25 119.0
C29 C30 C31 117.0(7)
C29 C30 C33 121.4(7)
C31 C30 C33 121.6(8)
C7 C6 C5 120.2(6)
C7 C6 H6 119.9
C5 C6 H6 119.9
N2 C10 C2 110.1(4)
N2 C10 C12 100.9(4)
C2 C10 C12 116.3(4)
N2 C10 H10 104(3)
C2 C10 H10 114(3)
C12 C10 H10 110(3)
C4 C5 C6 118.6(5)
C4 C5 C1 116.4(5)
C6 C5 C1 125.0(5)
N1 C26 C27 113.0(5)
N1 C26 H26A 109.0
C27 C26 H26A 109.0
N1 C26 H26B 109.0
C27 C26 H26B 109.0
H26A C26 H26B 107.8
N2 C19 C20 113.7(4)
N2 C19 H19A 108.8
C20 C19 H19A 108.8
N2 C19 H19B 108.8
C20 C19 H19B 108.8
H19A C19 H19B 107.7
O4 C3 O3 117.9(6)
O4 C3 C2 125.5(6)
O3 C3 C2 116.6(5)
C13 C18 C17 120.4(6)
C13 C18 H18 119.8
C17 C18 H18 119.8
C5 C4 C9 121.4(6)
C5 C4 O3 121.6(5)
C9 C4 O3 117.0(6)
C1 C2 C3 120.5(5)
C1 C2 C10 123.2(5)
C3 C2 C10 116.3(5)
C16 C17 C18 120.6(6)
C16 C17 H17 119.7
C18 C17 H17 119.7
C8 C7 C6 120.6(7)
C8 C7 H7 119.7
C6 C7 H7 119.7
O5 C11 C13 107.9(4)
O5 C11 C12 105.7(4)
C13 C11 C12 115.9(4)
O5 C11 H11 113(3)
C13 C11 H11 107(3)
C12 C11 H11 107(3)
C24 C23 C22 120.1(6)
C24 C23 H23 119.9
C22 C23 H23 119.9
C14 C13 C18 118.0(6)
C14 C13 C11 120.8(5)
C18 C13 C11 121.2(5)
C30 C29 C28 122.2(7)
C30 C29 H29 118.9
C28 C29 H29 118.9
C31 C32 C27 122.4(7)
C31 C32 H32 118.8
C27 C32 H32 118.8
C7 C8 C9 120.2(6)
C7 C8 H8 119.9
C9 C8 H8 119.9
C4 C9 C8 118.9(7)
C4 C9 H9 120.5
C8 C9 H9 120.5
C30 C33 H33A 109.5
C30 C33 H33B 109.5
H33A C33 H33B 109.5
C30 C33 H33C 109.5
H33A C33 H33C 109.5
H33B C33 H33C 109.5
C32 C31 C30 121.7(7)
C32 C31 H31 119.2
C30 C31 H31 119.2
C16 C15 C14 120.2(7)
C16 C15 H15 119.9
C14 C15 H15 119.9

loop_
_geom_bond_atom_site_label_1
_geom_bond_atom_site_label_2
_geom_bond_distance
S1 O1 1.412(4)
S1 O2 1.414(4)
S1 N1 1.643(4)
S1 C12 1.777(5)
O5 C11 1.441(6)
O5 N2 1.466(5)
O3 C3 1.364(7)
O3 C4 1.382(7)
O4 C3 1.195(7)
N1 C1 1.424(6)
N1 C26 1.484(6)
N2 C19 1.456(6)
N2 C10 1.475(6)
C12 C11 1.517(7)
C12 C10 1.547(7)
C12 H12 0.93(5)
C27 C32 1.360(8)
C27 C28 1.390(8)
C27 C26 1.497(7)
C1 C2 1.342(7)
C1 C5 1.433(7)
C24 C23 1.352(8)
C24 C25 1.354(7)
C24 H24 0.9300
C22 C23 1.371(8)
C22 C21 1.372(7)
C22 H22 0.9300
C14 C13 1.343(8)
C14 C15 1.376(9)
C14 H14 0.9300
C16 C15 1.326(10)
C16 C17 1.346(9)
C16 H16 0.9300
C28 C29 1.376(9)
C28 H28 0.9300
C21 C20 1.355(7)
C21 H21 0.9300
C20 C25 1.367(7)
C20 C19 1.489(7)
C25 H25 0.9300
C30 C29 1.354(10)
C30 C31 1.370(9)
C30 C33 1.513(9)
C6 C7 1.369(8)
C6 C5 1.381(8)
C6 H6 0.9300
C10 C2 1.484(7)
C10 H10 0.95(5)
C5 C4 1.365(8)
C26 H26A 0.9700
C26 H26B 0.9700
C19 H19A 0.9700
C19 H19B 0.9700
C3 C2 1.436(7)
C18 C13 1.354(7)
C18 C17 1.372(8)
C18 H18 0.9300
C4 C9 1.375(8)
C17 H17 0.9300
C7 C8 1.353(9)
C7 H7 0.9300
C11 C13 1.500(7)
C11 H11 1.02(5)
C23 H23 0.9300
C29 H29 0.9300
C32 C31 1.344(9)
C32 H32 0.9300
C8 C9 1.377(10)
C8 H8 0.9300
C9 H9 0.9300
C33 H33A 0.9600
C33 H33B 0.9600
C33 H33C 0.9600
C31 H31 0.9300
C15 H15 0.9300

loop_
_geom_torsion_atom_site_label_1
_geom_torsion_atom_site_label_2
_geom_torsion_atom_site_label_3
_geom_torsion_atom_site_label_4
_geom_torsion
O1 S1 N1 C1 -172.4(4)
O2 S1 N1 C1 59.4(4)
C12 S1 N1 C1 -54.2(4)
O1 S1 N1 C26 -26.7(5)
O2 S1 N1 C26 -154.8(4)
C12 S1 N1 C26 91.6(4)
C11 O5 N2 C19 171.9(4)
C11 O5 N2 C10 52.9(4)
O1 S1 C12 C11 19.8(4)
O2 S1 C12 C11 149.7(4)
N1 S1 C12 C11 -96.8(4)
O1 S1 C12 C10 135.8(3)
O2 S1 C12 C10 -94.3(4)
N1 S1 C12 C10 19.2(4)
C26 N1 C1 C2 -100.2(6)
S1 N1 C1 C2 46.7(6)
C26 N1 C1 C5 79.5(6)
S1 N1 C1 C5 -133.6(4)
C32 C27 C28 C29 1.3(10)
C26 C27 C28 C29 179.4(6)
C23 C22 C21 C20 -1.2(9)
C22 C21 C20 C25 -0.3(8)
C22 C21 C20 C19 175.6(5)
C23 C24 C25 C20 -1.3(9)
C21 C20 C25 C24 1.6(9)
C19 C20 C25 C24 -174.4(5)
C19 N2 C10 C2 76.4(5)
O5 N2 C10 C2 -172.0(4)
C19 N2 C10 C12 -160.2(4)
O5 N2 C10 C12 -48.6(4)
C11 C12 C10 N2 27.0(5)
S1 C12 C10 N2 -96.3(4)
C11 C12 C10 C2 146.0(4)
S1 C12 C10 C2 22.7(5)
C7 C6 C5 C4 1.7(9)
C7 C6 C5 C1 -176.4(6)
C2 C1 C5 C4 1.4(8)
N1 C1 C5 C4 -178.3(5)
C2 C1 C5 C6 179.6(5)
N1 C1 C5 C6 -0.1(8)
C1 N1 C26 C27 -118.0(5)
S1 N1 C26 C27 97.8(5)
C32 C27 C26 N1 -75.6(7)
C28 C27 C26 N1 106.4(6)
O5 N2 C19 C20 79.4(5)
C10 N2 C19 C20 -172.1(4)
C21 C20 C19 N2 7.9(8)
C25 C20 C19 N2 -176.2(5)
C4 O3 C3 O4 177.2(5)
C4 O3 C3 C2 0.8(8)
C6 C5 C4 C9 -1.4(9)
C1 C5 C4 C9 176.9(6)
C6 C5 C4 O3 177.9(5)
C1 C5 C4 O3 -3.8(8)
C3 O3 C4 C5 2.7(9)
C3 O3 C4 C9 -177.9(5)
N1 C1 C2 C3 -178.3(5)
C5 C1 C2 C3 2.0(8)
N1 C1 C2 C10 3.1(8)
C5 C1 C2 C10 -176.6(5)
O4 C3 C2 C1 -179.2(6)
O3 C3 C2 C1 -3.1(8)
O4 C3 C2 C10 -0.5(9)
O3 C3 C2 C10 175.6(5)
N2 C10 C2 C1 73.5(6)
C12 C10 C2 C1 -40.3(7)
N2 C10 C2 C3 -105.1(5)
C12 C10 C2 C3 141.0(5)
C15 C16 C17 C18 0.6(12)
C13 C18 C17 C16 0.6(11)
C5 C6 C7 C8 -0.6(9)
N2 O5 C11 C13 -159.6(4)
N2 O5 C11 C12 -35.1(5)
C10 C12 C11 O5 4.6(5)
S1 C12 C11 O5 125.7(4)
C10 C12 C11 C13 124.1(5)
S1 C12 C11 C13 -114.8(5)
C25 C24 C23 C22 -0.2(9)
C21 C22 C23 C24 1.5(10)
C15 C14 C13 C18 1.7(12)
C15 C14 C13 C11 179.6(7)
C17 C18 C13 C14 -1.7(10)
C17 C18 C13 C11 -179.6(6)
O5 C11 C13 C14 -108.0(7)
C12 C11 C13 C14 133.8(6)
O5 C11 C13 C18 69.9(7)
C12 C11 C13 C18 -48.3(7)
C31 C30 C29 C28 -1.4(12)
C33 C30 C29 C28 179.5(7)
C27 C28 C29 C30 0.1(11)
C28 C27 C32 C31 -1.4(11)
C26 C27 C32 C31 -179.5(7)
C6 C7 C8 C9 -0.7(10)
C5 C4 C9 C8 0.1(10)
O3 C4 C9 C8 -179.3(6)
C7 C8 C9 C4 1.0(10)
C27 C32 C31 C30 0.1(13)
C29 C30 C31 C32 1.4(12)
C33 C30 C31 C32 -179.6(8)
C17 C16 C15 C14 -0.6(14)
C13 C14 C15 C16 -0.5(14)
